data_1512905
loop_
_publ_author_name
'Timothy J. Boyle'
'Leigh Anna M. Ottley'
'Mark A. Rodriguez'

_publ_section_title
;
 Structurally characterized carboxylic acid modified zirconium alkoxides
 for the production of zirconium oxide thin films
;
_journal_issue 13
_journal_name_full Polyhedron
_journal_page_first 1727
_journal_page_last 1738
_journal_paper_doi 10.1016/j.poly.2005.05.005
_journal_volume 24
_journal_year 2005
_chemical_formula_sum 'C32 H72 O16 Zr4'
_chemical_formula_weight 1077.78
_chemical_name_common '(2) Zr4(O)2(OFc)2(OPri)10'
_chemical_name_systematic
; 
 ? 
;
_space_group_IT_number 2
_symmetry_cell_setting triclinic
_symmetry_space_group_name_Hall '-P 1'
_symmetry_space_group_name_H-M 'P -1'
_atom_sites_solution_hydrogens geom
_atom_sites_solution_primary direct
_atom_sites_solution_secondary difmap
_audit_creation_method SHELXL-97
_cell_angle_alpha 107.272(2)
_cell_angle_beta 97.817(2)
_cell_angle_gamma 96.660(2)
_cell_formula_units_Z 2
_cell_length_a 13.440(2)
_cell_length_b 13.442(2)
_cell_length_c 14.260(2)
_cell_measurement_reflns_used 7005
_cell_measurement_temperature 168(2)
_cell_measurement_theta_max 28.19
_cell_measurement_theta_min 2.36
_cell_volume 2403.7(6)
_computing_cell_refinement 'Bruker SMART'
_computing_data_collection 'Bruker SMART'
_computing_data_reduction 'Bruker SAINT'
_computing_molecular_graphics 'Bruker SHELXTL'
_computing_publication_material 'Bruker SHELXTL'
_computing_structure_refinement 'SHELXL-97 (Sheldrick, 1997)'
_computing_structure_solution 'SHELXS-97 (Sheldrick, 1990)'
_diffrn_ambient_temperature 168(2)
_diffrn_measured_fraction_theta_full 0.934
_diffrn_measured_fraction_theta_max 0.934
_diffrn_measurement_device_type 'CCD area detector'
_diffrn_measurement_method 'phi and omega scans'
_diffrn_radiation_monochromator graphite
_diffrn_radiation_source 'fine-focus sealed tube'
_diffrn_radiation_type MoK\a
_diffrn_radiation_wavelength 0.71073
_diffrn_reflns_av_R_equivalents 0.0289
_diffrn_reflns_av_sigmaI/netI 0.0506
_diffrn_reflns_limit_h_max 17
_diffrn_reflns_limit_h_min -17
_diffrn_reflns_limit_k_max 17
_diffrn_reflns_limit_k_min -17
_diffrn_reflns_limit_l_max 18
_diffrn_reflns_limit_l_min -18
_diffrn_reflns_number 21604
_diffrn_reflns_theta_full 28.31
_diffrn_reflns_theta_max 28.31
_diffrn_reflns_theta_min 1.52
_exptl_absorpt_coefficient_mu 0.900
_exptl_absorpt_correction_type none
_exptl_crystal_colour colorless
_exptl_crystal_density_diffrn 1.489
_exptl_crystal_density_meas 0
_exptl_crystal_density_method 'not measured'
_exptl_crystal_description rod
_exptl_crystal_F_000 1104
_exptl_crystal_size_max 0.25
_exptl_crystal_size_mid 0.25
_exptl_crystal_size_min 0.25
_refine_diff_density_max 1.503
_refine_diff_density_min -0.795
_refine_diff_density_rms 0.131
_refine_ls_extinction_method none
_refine_ls_goodness_of_fit_ref 1.038
_refine_ls_hydrogen_treatment mixed
_refine_ls_matrix_type full
_refine_ls_number_parameters 389
_refine_ls_number_reflns 11160
_refine_ls_number_restraints 0
_refine_ls_restrained_S_all 1.038
_refine_ls_R_factor_all 0.0777
_refine_ls_R_factor_gt 0.0510
_refine_ls_shift/su_max 0.001
_refine_ls_shift/su_mean 0.000
_refine_ls_structure_factor_coef Fsqd
_refine_ls_weighting_details 'calc w=1/[\s^2^(Fo^2^)+(0.0655P)^2^+5.7548P] where P=(Fo^2^+2Fc^2^)/3'
_refine_ls_weighting_scheme calc
_refine_ls_wR_factor_gt 0.1234
_refine_ls_wR_factor_ref 0.1422
_reflns_number_gt 8097
_reflns_number_total 11160
_reflns_threshold_expression >2sigma(I)
_cod_data_source_file 2005-1727.cif
_cod_data_source_block lo02s
_cod_depositor_comments
;
The following automatic conversions were performed:

'_symmetry_cell_setting' value 'Triclinic' changed to 'triclinic'
according to the built-in table from CIF Core dictionary named
'cif_core.dic' version 2.4.1 from 2010-06-29.

Automatic conversion script
Id: cif_fix_values 1891 2012-01-12 08:04:46Z andrius 
;
_cod_original_sg_symbol_H-M P-1
_cod_database_code 1512905

loop_
_symmetry_equiv_pos_as_xyz
'x, y, z'
'-x, -y, -z'

loop_
_atom_site_label
_atom_site_type_symbol
_atom_site_fract_x
_atom_site_fract_y
_atom_site_fract_z
_atom_site_U_iso_or_equiv
_atom_site_adp_type
_atom_site_occupancy
_atom_site_symmetry_multiplicity
_atom_site_calc_flag
_atom_site_refinement_flags
Zr1 Zr 0.73589(3) 0.30552(3) 0.14668(3) 0.02526(11) Uani 1 1 d .
Zr2 Zr 0.78015(3) 0.06513(3) 0.16248(3) 0.02704(12) Uani 1 1 d .
Zr3 Zr 0.74331(3) 0.20862(3) 0.39677(3) 0.02818(12) Uani 1 1 d .
Zr4 Zr 0.94717(3) 0.26938(3) 0.29208(3) 0.02501(11) Uani 1 1 d .
O1 O 0.7779(2) 0.2287(2) 0.2576(2) 0.0224(6) Uani 1 1 d .
O2 O 0.5848(2) 0.2132(3) 0.1224(3) 0.0347(8) Uani 1 1 d .
O3 O 0.7674(2) 0.1485(2) 0.0587(2) 0.0289(7) Uani 1 1 d .
O4 O 0.8994(2) 0.3467(2) 0.1854(2) 0.0275(7) Uani 1 1 d .
O5 O 0.6955(2) 0.4246(2) 0.2361(3) 0.0338(7) Uani 1 1 d .
O6 O 0.7112(3) 0.3385(3) 0.0236(3) 0.0377(8) Uani 1 1 d .
O7 O 0.6085(2) 0.0507(3) 0.1233(3) 0.0352(8) Uani 1 1 d .
O8 O 0.9269(2) 0.1227(2) 0.2048(2) 0.0312(7) Uani 1 1 d .
O9 O 0.7382(3) 0.0503(2) 0.2987(2) 0.0321(7) Uani 1 1 d .
O10 O 0.7813(3) -0.0809(2) 0.0906(3) 0.0378(8) Uani 1 1 d .
O11 O 0.7887(3) 0.3788(3) 0.4623(3) 0.0361(8) Uani 1 1 d .
O12 O 0.9119(2) 0.2188(2) 0.4114(2) 0.0294(7) Uani 1 1 d .
O13 O 0.7527(3) 0.1792(3) 0.5222(3) 0.0447(9) Uani 1 1 d .
O14 O 0.6016(2) 0.2215(3) 0.3754(3) 0.0369(8) Uani 1 1 d .
O15 O 0.9225(2) 0.4228(2) 0.3963(2) 0.0312(7) Uani 1 1 d .
O16 O 1.0936(2) 0.3120(3) 0.3188(3) 0.0351(8) Uani 1 1 d .
C1 C 0.5548(4) 0.1182(4) 0.1117(4) 0.0409(12) Uani 1 1 d .
H1 H 0.4834 0.0944 0.0927 0.049 Uiso 1 1 calc R
C2 C 0.7907(4) 0.1211(4) -0.0407(3) 0.0352(11) Uani 1 1 d .
H2 H 0.8001 0.1864 -0.0605 0.042 Uiso 1 1 calc R
C3 C 0.7016(4) 0.0442(5) -0.1115(4) 0.0481(14) Uiso 1 1 d .
H3A H 0.6931 -0.0211 -0.0940 0.072 Uiso 1 1 calc R
H3B H 0.7144 0.0282 -0.1800 0.072 Uiso 1 1 calc R
H3C H 0.6395 0.0756 -0.1065 0.072 Uiso 1 1 calc R
C4 C 0.8887(4) 0.0741(5) -0.0435(4) 0.0502(14) Uiso 1 1 d .
H4A H 0.9439 0.1236 0.0065 0.075 Uiso 1 1 calc R
H4B H 0.9065 0.0613 -0.1100 0.075 Uiso 1 1 calc R
H4C H 0.8787 0.0073 -0.0288 0.075 Uiso 1 1 calc R
C5 C 0.9688(4) 0.4285(4) 0.1686(4) 0.0370(11) Uani 1 1 d .
H5 H 1.0312 0.4475 0.2214 0.044 Uiso 1 1 calc R
C6 C 0.9993(5) 0.3846(6) 0.0697(5) 0.0628(17) Uiso 1 1 d .
H6A H 1.0316 0.3227 0.0689 0.094 Uiso 1 1 calc R
H6B H 1.0475 0.4384 0.0582 0.094 Uiso 1 1 calc R
H6C H 0.9388 0.3639 0.0170 0.094 Uiso 1 1 calc R
C7 C 0.9212(4) 0.5260(4) 0.1772(4) 0.0457(13) Uiso 1 1 d .
H7A H 0.8620 0.5101 0.1236 0.069 Uiso 1 1 calc R
H7B H 0.9711 0.5823 0.1716 0.069 Uiso 1 1 calc R
H7C H 0.8994 0.5493 0.2420 0.069 Uiso 1 1 calc R
C8 C 0.6379(5) 0.4979(5) 0.2873(5) 0.0560(16) Uani 1 1 d .
H8 H 0.6462 0.4981 0.3581 0.067 Uiso 1 1 calc R
C9 C 0.5285(5) 0.4667(5) 0.2431(5) 0.0595(16) Uiso 1 1 d .
H9A H 0.5188 0.4639 0.1730 0.089 Uiso 1 1 calc R
H9B H 0.4903 0.5186 0.2796 0.089 Uiso 1 1 calc R
H9C H 0.5038 0.3970 0.2475 0.089 Uiso 1 1 calc R
C10 C 0.6775(8) 0.6054(8) 0.2876(8) 0.110(3) Uiso 1 1 d .
H10A H 0.7494 0.6247 0.3196 0.165 Uiso 1 1 calc R
H10B H 0.6385 0.6559 0.3247 0.165 Uiso 1 1 calc R
H10C H 0.6709 0.6069 0.2188 0.165 Uiso 1 1 calc R
C11 C 0.6669(5) 0.3480(6) -0.0677(5) 0.069(2) Uani 1 1 d .
H11 H 0.6897 0.2906 -0.1186 0.082 Uiso 1 1 calc R
C12 C 0.5556(7) 0.3182(7) -0.0882(7) 0.094(3) Uiso 1 1 d .
H12A H 0.5375 0.2475 -0.0832 0.142 Uiso 1 1 calc R
H12B H 0.5288 0.3182 -0.1556 0.142 Uiso 1 1 calc R
H12C H 0.5263 0.3691 -0.0394 0.142 Uiso 1 1 calc R
C13 C 0.7069(7) 0.4404(7) -0.0855(7) 0.096(3) Uiso 1 1 d .
H13A H 0.6909 0.5020 -0.0363 0.144 Uiso 1 1 calc R
H13B H 0.6769 0.4383 -0.1528 0.144 Uiso 1 1 calc R
H13C H 0.7810 0.4456 -0.0798 0.144 Uiso 1 1 calc R
C14 C 0.6942(5) -0.0510(4) 0.3052(5) 0.0486(14) Uani 1 1 d .
H14 H 0.6905 -0.1047 0.2385 0.058 Uiso 1 1 calc R
C15 C 0.5899(5) -0.0508(6) 0.3244(5) 0.0644(18) Uiso 1 1 d .
H15A H 0.5909 -0.0031 0.3916 0.097 Uiso 1 1 calc R
H15B H 0.5591 -0.1224 0.3191 0.097 Uiso 1 1 calc R
H15C H 0.5498 -0.0266 0.2752 0.097 Uiso 1 1 calc R
C16 C 0.7633(5) -0.0819(5) 0.3788(5) 0.0518(14) Uiso 1 1 d .
H16A H 0.8295 -0.0872 0.3578 0.078 Uiso 1 1 calc R
H16B H 0.7333 -0.1504 0.3824 0.078 Uiso 1 1 calc R
H16C H 0.7725 -0.0285 0.4447 0.078 Uiso 1 1 calc R
C17 C 0.7996(5) -0.1836(4) 0.0452(5) 0.0491(15) Uani 1 1 d .
H17 H 0.8445 -0.1802 -0.0046 0.059 Uiso 1 1 calc R
C18 C 0.6988(7) -0.2520(7) -0.0108(7) 0.088(2) Uiso 1 1 d .
H18A H 0.6532 -0.2559 0.0365 0.133 Uiso 1 1 calc R
H18B H 0.7103 -0.3232 -0.0458 0.133 Uiso 1 1 calc R
H18C H 0.6677 -0.2210 -0.0594 0.133 Uiso 1 1 calc R
C19 C 0.8549(6) -0.2231(7) 0.1216(6) 0.082(2) Uiso 1 1 d .
H19A H 0.9170 -0.1728 0.1569 0.123 Uiso 1 1 calc R
H19B H 0.8729 -0.2919 0.0886 0.123 Uiso 1 1 calc R
H19C H 0.8110 -0.2304 0.1695 0.123 Uiso 1 1 calc R
C20 C 0.8606(4) 0.4427(4) 0.4541(4) 0.0350(11) Uani 1 1 d .
H20 H 0.8686 0.5136 0.4966 0.042 Uiso 1 1 calc R
C21 C 0.9750(4) 0.1780(4) 0.4758(4) 0.0355(11) Uani 1 1 d .
H21 H 0.9301 0.1429 0.5113 0.043 Uiso 1 1 calc R
C22 C 1.0306(5) 0.0969(5) 0.4169(5) 0.0506(14) Uiso 1 1 d .
H22A H 0.9820 0.0440 0.3626 0.076 Uiso 1 1 calc R
H22B H 1.0644 0.0623 0.4608 0.076 Uiso 1 1 calc R
H22C H 1.0817 0.1317 0.3889 0.076 Uiso 1 1 calc R
C23 C 1.0476(5) 0.2681(5) 0.5527(5) 0.0581(16) Uiso 1 1 d .
H23A H 1.0921 0.3036 0.5194 0.087 Uiso 1 1 calc R
H23B H 1.0889 0.2407 0.5985 0.087 Uiso 1 1 calc R
H23C H 1.0089 0.3185 0.5905 0.087 Uiso 1 1 calc R
C24 C 0.7537(6) 0.1691(8) 0.6170(5) 0.087(3) Uani 1 1 d .
H24 H 0.7835 0.1036 0.6137 0.104 Uiso 1 1 calc R
C25 C 0.6568(8) 0.1475(8) 0.6395(8) 0.106(3) Uiso 1 1 d .
H25A H 0.6220 0.2085 0.6440 0.159 Uiso 1 1 calc R
H25B H 0.6636 0.1334 0.7035 0.159 Uiso 1 1 calc R
H25C H 0.6170 0.0855 0.5868 0.159 Uiso 1 1 calc R
C26 C 0.8251(10) 0.2520(11) 0.6929(10) 0.152(5) Uiso 1 1 d .
H26A H 0.8904 0.2599 0.6704 0.228 Uiso 1 1 calc R
H26B H 0.8350 0.2338 0.7548 0.228 Uiso 1 1 calc R
H26C H 0.7983 0.3186 0.7051 0.228 Uiso 1 1 calc R
C27 C 0.5068(4) 0.2510(5) 0.3903(4) 0.0441(13) Uani 1 1 d .
H27 H 0.4747 0.2654 0.3292 0.053 Uiso 1 1 calc R
C28 C 0.5213(6) 0.3499(6) 0.4769(6) 0.080(2) Uiso 1 1 d .
H28A H 0.5514 0.3367 0.5377 0.119 Uiso 1 1 calc R
H28B H 0.4553 0.3723 0.4848 0.119 Uiso 1 1 calc R
H28C H 0.5668 0.4056 0.4649 0.119 Uiso 1 1 calc R
C29 C 0.4384(5) 0.1615(5) 0.4049(5) 0.0611(17) Uiso 1 1 d .
H29A H 0.4260 0.1001 0.3443 0.092 Uiso 1 1 calc R
H29B H 0.3734 0.1836 0.4184 0.092 Uiso 1 1 calc R
H29C H 0.4712 0.1426 0.4614 0.092 Uiso 1 1 calc R
C30 C 1.1995(4) 0.3132(5) 0.3210(4) 0.0450(13) Uani 1 1 d .
H30 H 1.2305 0.3121 0.3885 0.054 Uiso 1 1 calc R
C31 C 1.2468(6) 0.4128(6) 0.3080(6) 0.073(2) Uiso 1 1 d .
H31A H 1.2227 0.4128 0.2400 0.109 Uiso 1 1 calc R
H31B H 1.3210 0.4179 0.3195 0.109 Uiso 1 1 calc R
H31C H 1.2277 0.4732 0.3560 0.109 Uiso 1 1 calc R
C32 C 1.2158(5) 0.2150(5) 0.2457(5) 0.0607(17) Uiso 1 1 d .
H32A H 1.1883 0.1531 0.2628 0.091 Uiso 1 1 calc R
H32B H 1.2888 0.2165 0.2455 0.091 Uiso 1 1 calc R
H32C H 1.1808 0.2108 0.1793 0.091 Uiso 1 1 calc R

loop_
_atom_site_aniso_label
_atom_site_aniso_U_11
_atom_site_aniso_U_22
_atom_site_aniso_U_33
_atom_site_aniso_U_23
_atom_site_aniso_U_13
_atom_site_aniso_U_12
Zr1 0.0246(2) 0.0223(2) 0.0303(2) 0.01166(17) 0.00192(17) 0.00423(16)
Zr2 0.0324(2) 0.0200(2) 0.0283(2) 0.00839(17) 0.00253(18) 0.00418(17)
Zr3 0.0279(2) 0.0286(2) 0.0278(2) 0.01039(18) 0.00583(18) -0.00081(18)
Zr4 0.0215(2) 0.0250(2) 0.0298(2) 0.01130(18) 0.00315(17) 0.00363(16)
O1 0.0219(15) 0.0199(14) 0.0253(15) 0.0089(12) 0.0019(12) 0.0010(11)
O2 0.0271(17) 0.0276(17) 0.047(2) 0.0122(15) 0.0003(15) 0.0011(13)
O3 0.0359(18) 0.0257(16) 0.0253(16) 0.0097(13) 0.0034(13) 0.0046(13)
O4 0.0260(16) 0.0265(16) 0.0340(17) 0.0154(13) 0.0084(13) 0.0017(13)
O5 0.0325(18) 0.0267(17) 0.044(2) 0.0109(15) 0.0070(15) 0.0107(14)
O6 0.040(2) 0.040(2) 0.0375(19) 0.0224(16) -0.0009(15) 0.0053(16)
O7 0.0320(18) 0.0295(17) 0.043(2) 0.0147(15) 0.0022(15) -0.0026(14)
O8 0.0310(17) 0.0282(17) 0.0356(18) 0.0113(14) 0.0036(14) 0.0096(13)
O9 0.0367(18) 0.0251(16) 0.0355(18) 0.0158(14) 0.0010(14) -0.0014(14)
O10 0.050(2) 0.0225(16) 0.0396(19) 0.0081(14) 0.0075(16) 0.0057(15)
O11 0.0347(19) 0.0323(18) 0.0377(19) 0.0066(15) 0.0087(15) 0.0008(15)
O12 0.0280(17) 0.0307(17) 0.0318(17) 0.0163(14) 0.0011(13) 0.0018(13)
O13 0.049(2) 0.053(2) 0.0330(19) 0.0193(17) 0.0084(16) -0.0042(18)
O14 0.0285(18) 0.0377(19) 0.045(2) 0.0132(16) 0.0104(15) 0.0020(14)
O15 0.0298(17) 0.0269(16) 0.0345(18) 0.0077(14) 0.0049(14) 0.0017(13)
O16 0.0226(16) 0.0390(19) 0.0421(19) 0.0123(16) 0.0029(14) 0.0040(14)
C1 0.033(3) 0.043(3) 0.044(3) 0.014(2) 0.001(2) 0.000(2)
C2 0.048(3) 0.032(3) 0.027(2) 0.011(2) 0.008(2) 0.005(2)
C5 0.032(3) 0.034(3) 0.053(3) 0.027(2) 0.009(2) 0.000(2)
C8 0.046(3) 0.049(4) 0.067(4) 0.005(3) 0.008(3) 0.021(3)
C11 0.055(4) 0.103(6) 0.066(4) 0.064(4) -0.004(3) 0.001(4)
C14 0.055(4) 0.032(3) 0.059(4) 0.026(3) -0.001(3) -0.008(2)
C17 0.071(4) 0.026(3) 0.057(4) 0.010(2) 0.033(3) 0.016(3)
C20 0.034(3) 0.027(2) 0.038(3) 0.003(2) 0.003(2) 0.001(2)
C21 0.039(3) 0.036(3) 0.033(3) 0.019(2) -0.003(2) 0.003(2)
C24 0.078(5) 0.135(8) 0.044(4) 0.035(5) 0.010(4) -0.014(5)
C27 0.033(3) 0.052(3) 0.054(3) 0.022(3) 0.013(2) 0.014(2)
C30 0.024(2) 0.053(3) 0.053(3) 0.010(3) 0.006(2) 0.009(2)

loop_
_atom_type_symbol
_atom_type_description
_atom_type_scat_dispersion_real
_atom_type_scat_dispersion_imag
_atom_type_scat_source
C C 0.0033 0.0016 'International Tables Vol C Tables 4.2.6.8 and 6.1.1.4'
H H 0.0000 0.0000 'International Tables Vol C Tables 4.2.6.8 and 6.1.1.4'
O O 0.0106 0.0060 'International Tables Vol C Tables 4.2.6.8 and 6.1.1.4'
Zr Zr -2.9673 0.5597 'International Tables Vol C Tables 4.2.6.8 and 6.1.1.4'

loop_
_geom_angle_atom_site_label_1
_geom_angle_atom_site_label_2
_geom_angle_atom_site_label_3
_geom_angle
O5 Zr1 O6 100.34(15)
O5 Zr1 O4 101.02(13)
O6 Zr1 O4 100.80(13)
O5 Zr1 O1 96.28(13)
O6 Zr1 O1 163.38(13)
O4 Zr1 O1 75.66(11)
O5 Zr1 O2 90.89(13)
O6 Zr1 O2 94.27(14)
O4 Zr1 O2 158.68(12)
O1 Zr1 O2 85.59(12)
O5 Zr1 O3 168.73(13)
O6 Zr1 O3 88.26(13)
O4 Zr1 O3 84.32(12)
O1 Zr1 O3 75.28(11)
O2 Zr1 O3 81.14(12)
O10 Zr2 O8 102.14(14)
O10 Zr2 O3 108.22(13)
O8 Zr2 O3 90.75(13)
O10 Zr2 O9 100.34(13)
O8 Zr2 O9 101.99(13)
O3 Zr2 O9 145.47(12)
O10 Zr2 O1 174.71(13)
O8 Zr2 O1 78.22(12)
O3 Zr2 O1 77.02(11)
O9 Zr2 O1 74.47(11)
O10 Zr2 O7 94.08(14)
O8 Zr2 O7 162.88(12)
O3 Zr2 O7 78.86(12)
O9 Zr2 O7 80.17(12)
O1 Zr2 O7 86.14(11)
O14 Zr3 O13 99.32(16)
O14 Zr3 O9 100.62(14)
O13 Zr3 O9 98.71(14)
O14 Zr3 O11 91.81(14)
O13 Zr3 O11 95.85(15)
O9 Zr3 O11 159.01(13)
O14 Zr3 O1 97.59(13)
O13 Zr3 O1 162.82(14)
O9 Zr3 O1 75.09(11)
O11 Zr3 O1 86.62(12)
O14 Zr3 O12 169.58(13)
O13 Zr3 O12 88.59(14)
O9 Zr3 O12 84.73(12)
O11 Zr3 O12 80.59(12)
O1 Zr3 O12 75.00(11)
O16 Zr4 O8 103.57(14)
O16 Zr4 O12 106.12(13)
O8 Zr4 O12 90.69(13)
O16 Zr4 O4 101.90(13)
O8 Zr4 O4 100.48(13)
O12 Zr4 O4 146.41(12)
O16 Zr4 O1 176.44(12)
O8 Zr4 O1 78.36(12)
O12 Zr4 O1 76.73(11)
O4 Zr4 O1 74.73(11)
O16 Zr4 O15 92.89(13)
O8 Zr4 O15 162.92(13)
O12 Zr4 O15 80.24(12)
O4 Zr4 O15 80.19(12)
O1 Zr4 O15 85.45(11)
Zr1 O1 Zr3 142.96(14)
Zr1 O1 Zr2 101.99(12)
Zr3 O1 Zr2 103.58(11)
Zr1 O1 Zr4 103.11(11)
Zr3 O1 Zr4 101.80(11)
Zr2 O1 Zr4 93.08(11)
C1 O2 Zr1 132.7(3)
C2 O3 Zr2 129.2(3)
C2 O3 Zr1 126.0(3)
Zr2 O3 Zr1 103.93(13)
C5 O4 Zr4 121.2(3)
C5 O4 Zr1 130.8(3)
Zr4 O4 Zr1 106.46(12)
C8 O5 Zr1 163.8(4)
C11 O6 Zr1 164.5(4)
C1 O7 Zr2 130.3(3)
Zr4 O8 Zr2 110.34(15)
C14 O9 Zr2 121.5(3)
C14 O9 Zr3 130.4(3)
Zr2 O9 Zr3 106.70(13)
C17 O10 Zr2 170.3(4)
C20 O11 Zr3 132.7(3)
C21 O12 Zr4 129.0(3)
C21 O12 Zr3 125.5(3)
Zr4 O12 Zr3 104.35(13)
C24 O13 Zr3 172.8(5)
C27 O14 Zr3 162.4(4)
C20 O15 Zr4 131.2(3)
C30 O16 Zr4 163.6(3)
O2 C1 O7 127.2(5)
O3 C2 C3 108.5(4)
O3 C2 C4 110.4(4)
C3 C2 C4 111.4(4)
O4 C5 C6 108.6(4)
O4 C5 C7 110.7(4)
C6 C5 C7 112.9(5)
O5 C8 C9 111.0(5)
O5 C8 C10 110.0(6)
C9 C8 C10 111.5(6)
C13 C11 O6 114.3(7)
C13 C11 C12 117.2(7)
O6 C11 C12 112.3(6)
O9 C14 C15 111.4(5)
O9 C14 C16 110.0(5)
C15 C14 C16 114.0(5)
O10 C17 C19 109.9(5)
O10 C17 C18 108.1(5)
C19 C17 C18 114.5(6)
O15 C20 O11 126.9(5)
O12 C21 C23 109.3(4)
O12 C21 C22 111.1(4)
C23 C21 C22 111.7(5)
O13 C24 C25 114.3(7)
O13 C24 C26 112.0(8)
C25 C24 C26 116.0(9)
O14 C27 C28 109.7(5)
O14 C27 C29 109.8(5)
C28 C27 C29 112.0(5)
O16 C30 C31 109.9(5)
O16 C30 C32 109.2(5)
C31 C30 C32 114.3(6)

loop_
_geom_bond_atom_site_label_1
_geom_bond_atom_site_label_2
_geom_bond_distance
Zr1 O5 1.914(3)
Zr1 O6 1.931(3)
Zr1 O4 2.156(3)
Zr1 O1 2.179(3)
Zr1 O2 2.180(3)
Zr1 O3 2.233(3)
Zr2 O10 1.929(3)
Zr2 O8 1.974(3)
Zr2 O3 2.106(3)
Zr2 O9 2.153(3)
Zr2 O1 2.220(3)
Zr2 O7 2.270(3)
Zr3 O14 1.923(3)
Zr3 O13 1.934(3)
Zr3 O9 2.160(3)
Zr3 O11 2.175(3)
Zr3 O1 2.184(3)
Zr3 O12 2.232(3)
Zr4 O16 1.937(3)
Zr4 O8 1.958(3)
Zr4 O12 2.101(3)
Zr4 O4 2.153(3)
Zr4 O1 2.228(3)
Zr4 O15 2.246(3)
O2 C1 1.251(6)
O3 C2 1.441(5)
O4 C5 1.454(5)
O5 C8 1.417(6)
O6 C11 1.403(7)
O7 C1 1.257(6)
O9 C14 1.454(6)
O10 C17 1.407(6)
O11 C20 1.259(6)
O12 C21 1.434(5)
O13 C24 1.398(8)
O14 C27 1.403(6)
O15 C20 1.245(6)
O16 C30 1.418(6)
C2 C3 1.512(7)
C2 C4 1.526(7)
C5 C6 1.492(8)
C5 C7 1.505(7)
C8 C9 1.477(8)
C8 C10 1.479(11)
C11 C13 1.403(10)
C11 C12 1.468(10)
C14 C15 1.465(9)
C14 C16 1.490(8)
C17 C19 1.495(10)
C17 C18 1.517(10)
C21 C23 1.506(8)
C21 C22 1.506(8)
C24 C25 1.401(11)
C24 C26 1.445(14)
C27 C28 1.493(9)
C27 C29 1.510(8)
C30 C31 1.487(9)
C30 C32 1.494(8)
